data_1514853
loop_
_publ_author_name
'Simao, Claudia'
'Mas-Torrent, Marta'
'Andr\'e, V\^ania'
'Duarte, M. Teresa'
'Veciana, Jaume'
'Rovira, Concepci\'o'

_publ_section_title
;
 Intramolecular electron transfer in the photodimerisation product of a
 tetrathiafulvalene derivative in solution and on a surface
;
_journal_issue 1
_journal_name_full 'Chemical Science'
_journal_page_first 307
_journal_paper_doi 10.1039/c2sc21134c
_journal_volume 4
_journal_year 2013
_chemical_formula_moiety 'C24 H16 O4 S8, C2 O'
_chemical_formula_sum 'C26 H16 O5 S8'
_chemical_formula_weight 664.87
_chemical_name_common TTFesterdimer
_chemical_name_systematic
;
?
;
_space_group_IT_number 2
_symmetry_cell_setting triclinic
_symmetry_space_group_name_Hall '-P 1'
_symmetry_space_group_name_H-M 'P -1'
_atom_sites_solution_hydrogens geom
_atom_sites_solution_primary direct
_atom_sites_solution_secondary difmap
_audit_creation_method SHELXL-97
_cell_angle_alpha 79.509(4)
_cell_angle_beta 81.926(6)
_cell_angle_gamma 76.549(5)
_cell_formula_units_Z 2
_cell_length_a 6.0600(6)
_cell_length_b 12.2550(7)
_cell_length_c 19.5350(9)
_cell_measurement_reflns_used 9389
_cell_measurement_temperature 150(2)
_cell_measurement_theta_max 26.52
_cell_measurement_theta_min 1.73
_cell_volume 1380.07(17)
_computing_cell_refinement 'BRUKER SMART (Bruker, 2005)'
_computing_data_collection 'BRUKER APEX2 (Bruker, 2005)'
_computing_data_reduction 'BRUKER SAINT (Bruker, 2005)'
_computing_molecular_graphics 'ORTEP 3.2 (Farrugia, 1997) and Mercury 2.2'
_computing_structure_refinement 'SHELXL-97 (Sheldrick, 2008)'
_computing_structure_solution 'SIR 97 (Altomare et al, 1999)'
_diffrn_ambient_temperature 150(2)
_diffrn_measured_fraction_theta_full 0.964
_diffrn_measured_fraction_theta_max 0.964
_diffrn_measurement_device_type 'Bruker APEX-II CCD area detector'
_diffrn_measurement_method 'phi and omega scans'
_diffrn_radiation_monochromator graphite
_diffrn_radiation_source 'fine-focus sealed tube'
_diffrn_radiation_type MoK\a
_diffrn_radiation_wavelength 0.71069
_diffrn_reflns_av_R_equivalents 0.1835
_diffrn_reflns_av_sigmaI/netI 0.4231
_diffrn_reflns_limit_h_max 7
_diffrn_reflns_limit_h_min -7
_diffrn_reflns_limit_k_max 15
_diffrn_reflns_limit_k_min -15
_diffrn_reflns_limit_l_max 24
_diffrn_reflns_limit_l_min -22
_diffrn_reflns_number 9389
_diffrn_reflns_theta_full 26.52
_diffrn_reflns_theta_max 26.52
_diffrn_reflns_theta_min 1.73
_exptl_absorpt_coefficient_mu 0.685
_exptl_absorpt_correction_type none
_exptl_crystal_colour yellow
_exptl_crystal_density_diffrn 1.600
_exptl_crystal_density_meas ?
_exptl_crystal_density_method 'not measured'
_exptl_crystal_description needle
_exptl_crystal_F_000 680
_exptl_crystal_size_max 0.10
_exptl_crystal_size_mid 0.04
_exptl_crystal_size_min 0.02
_refine_diff_density_max 1.427
_refine_diff_density_min -1.263
_refine_diff_density_rms 0.383
_refine_ls_extinction_coef 0.165(19)
_refine_ls_extinction_expression Fc^*^=kFc[1+0.001xFc^2^\l^3^/sin(2\q)]^-1/4^
_refine_ls_extinction_method SHELXL
_refine_ls_goodness_of_fit_ref 1.038
_refine_ls_hydrogen_treatment mixed
_refine_ls_matrix_type full
_refine_ls_number_parameters 350
_refine_ls_number_reflns 5549
_refine_ls_number_restraints 0
_refine_ls_restrained_S_all 1.038
_refine_ls_R_factor_all 0.3373
_refine_ls_R_factor_gt 0.1673
_refine_ls_shift/su_max 0.661
_refine_ls_shift/su_mean 0.040
_refine_ls_structure_factor_coef Fsqd
_refine_ls_weighting_details 'calc w=1/[\s^2^(Fo^2^)+(0.2000P)^2^+0.0000P] where P=(Fo^2^+2Fc^2^)/3'
_refine_ls_weighting_scheme calc
_refine_ls_wR_factor_gt 0.4192
_refine_ls_wR_factor_ref 0.4702
_reflns_number_gt 1676
_reflns_number_total 5549
_reflns_threshold_expression >2\s(I)
_cod_data_source_file c2sc21134c.txt
_cod_data_source_block TTFesterdimer
_cod_depositor_comments
;
The following automatic conversions were performed:

'_symmetry_cell_setting' value 'Triclinic' changed to 'triclinic'
according to
/usr/data/users/saulius/automatic-downloads/retrospective/RSC/lib/dictionaries/cif_core.dic
dictionary named 'cif_core.dic' version 2.4.2 from 2011-04-26.

Automatic conversion script
Id: cif_fix_values 2281 2013-09-26 08:29:07Z andrius 

The following automatic conversions were performed:

'_exptl_crystal_density_meas' value 'not measured' was changed to '?'
- the value is perceived as not measured.

Automatic conversion script
Id: cif_fix_values 3008 2015-01-20 13:52:24Z robertas 
;
_cod_original_sg_symbol_H-M P-1
_cod_database_code 1514853

loop_
_symmetry_equiv_pos_as_xyz
'x, y, z'
'-x, -y, -z'

loop_
_atom_site_label
_atom_site_type_symbol
_atom_site_fract_x
_atom_site_fract_y
_atom_site_fract_z
_atom_site_U_iso_or_equiv
_atom_site_adp_type
_atom_site_occupancy
_atom_site_symmetry_multiplicity
_atom_site_calc_flag
_atom_site_refinement_flags
S1 S 0.6084(9) 0.1958(4) 0.2898(3) 0.0422(14) Uani 1 1 d .
S2 S 0.2103(9) 0.2075(4) 0.2131(3) 0.0409(14) Uani 1 1 d .
S3 S -0.0678(8) 0.4173(4) 0.2883(3) 0.0391(14) Uani 1 1 d .
S4 S 0.3323(9) 0.4195(4) 0.3578(3) 0.0385(14) Uani 1 1 d .
S5 S 0.6676(8) 0.4157(4) 0.1273(2) 0.0392(14) Uani 1 1 d .
S6 S 0.2418(9) 0.4491(4) 0.0612(3) 0.0401(14) Uani 1 1 d .
S7 S 0.0045(8) 0.6418(4) 0.1629(3) 0.0391(14) Uani 1 1 d .
S8 S 0.4395(9) 0.6104(4) 0.2207(3) 0.0403(14) Uani 1 1 d .
O1 O 0.054(2) 0.8239(10) 0.3320(7) 0.042(4) Uani 1 1 d .
O2 O 0.428(2) 0.7644(11) 0.3123(6) 0.039(3) Uani 1 1 d .
O3 O -0.102(3) 0.6166(13) 0.4499(8) 0.057(4) Uani 1 1 d .
O4 O 0.285(2) 0.6021(11) 0.4387(6) 0.039(3) Uani 1 1 d .
C1 C 0.222(3) 0.3642(16) 0.2956(8) 0.033(5) Uani 1 1 d .
C2 C 0.335(3) 0.2696(18) 0.2710(9) 0.038(5) Uani 1 1 d .
C3 C 0.646(4) 0.1057(16) 0.2285(9) 0.041(5) Uani 1 1 d .
C4 C 0.842(4) 0.0239(17) 0.2157(14) 0.059(7) Uani 1 1 d .
H4 H 0.9674 0.0160 0.2402 0.071 Uiso 1 1 calc R
C5 C 0.851(4) -0.0486(15) 0.1646(11) 0.041(5) Uani 1 1 d .
H5 H 0.9860 -0.0990 0.1527 0.049 Uiso 1 1 calc R
C6 C 0.671(4) -0.0423(17) 0.1358(12) 0.050(6) Uani 1 1 d .
H6 H 0.6760 -0.0952 0.1067 0.060 Uiso 1 1 calc R
C7 C 0.475(4) 0.0341(17) 0.1440(10) 0.043(5) Uani 1 1 d .
H7 H 0.3531 0.0385 0.1188 0.052 Uiso 1 1 calc R
C8 C 0.463(3) 0.1066(15) 0.1922(9) 0.029(4) Uani 1 1 d .
C9 C -0.073(3) 0.5533(16) 0.3128(10) 0.037(5) Uani 1 1 d .
H9 H -0.2102 0.5765 0.3442 0.045 Uiso 1 1 calc R
C10 C 0.141(3) 0.5532(14) 0.3458(8) 0.023(4) Uani 1 1 d .
C11 C 0.096(4) 0.5943(15) 0.4178(11) 0.042(5) Uani 1 1 d .
C12 C 0.277(4) 0.6389(18) 0.5062(11) 0.056(6) Uani 1 1 d .
H12A H 0.1803 0.7132 0.5057 0.084 Uiso 1 1 calc R
H12B H 0.4276 0.6412 0.5147 0.084 Uiso 1 1 calc R
H12C H 0.2163 0.5864 0.5425 0.084 Uiso 1 1 calc R
C13 C -0.033(3) 0.6532(16) 0.2554(10) 0.042(5) Uani 1 1 d .
H13 H -0.1438 0.7228 0.2640 0.051 Uiso 1 1 calc R
C14 C 0.197(3) 0.6504(15) 0.2831(9) 0.029(4) Uani 1 1 d .
C15 C 0.223(3) 0.7605(17) 0.3097(10) 0.037(5) Uani 1 1 d .
C16 C 0.458(4) 0.8569(19) 0.3416(15) 0.067(8) Uani 1 1 d .
H16A H 0.3144 0.9087 0.3482 0.100 Uiso 1 1 calc R
H16B H 0.5631 0.8955 0.3105 0.100 Uiso 1 1 calc R
H16C H 0.5186 0.8292 0.3859 0.100 Uiso 1 1 calc R
C17 C 0.289(3) 0.5649(13) 0.1639(8) 0.022(4) Uani 1 1 d .
C18 C 0.380(3) 0.4844(16) 0.1250(10) 0.037(5) Uani 1 1 d .
C19 C 0.660(3) 0.3235(15) 0.0685(10) 0.039(5) Uani 1 1 d .
C20 C 0.854(4) 0.2390(17) 0.0513(11) 0.049(6) Uani 1 1 d .
H20 H 0.9846 0.2249 0.0740 0.058 Uiso 1 1 calc R
C21 C 0.840(4) 0.1797(16) 0.0004(10) 0.038(5) Uani 1 1 d .
H21 H 0.9694 0.1284 -0.0140 0.046 Uiso 1 1 calc R
C22 C 0.654(4) 0.190(2) -0.0297(14) 0.068(8) Uani 1 1 d .
H22 H 0.6469 0.1428 -0.0610 0.081 Uiso 1 1 calc R
C23 C 0.463(4) 0.2783(14) -0.0127(10) 0.041(5) Uani 1 1 d .
H23 H 0.3355 0.2937 -0.0372 0.049 Uiso 1 1 calc R
C24 C 0.465(3) 0.3366(13) 0.0363(9) 0.026(4) Uani 1 1 d .
O1E O -0.271(4) 0.8759(15) 0.5335(11) 0.115(9) Uani 1 1 d .
C1E C 0.127(7) 1.013(4) 0.541(2) 0.16(2) Uani 1 1 d .
C2E C -0.053(9) 0.929(4) 0.554(3) 0.168(19) Uiso 1 1 d .

loop_
_atom_site_aniso_label
_atom_site_aniso_U_11
_atom_site_aniso_U_22
_atom_site_aniso_U_33
_atom_site_aniso_U_23
_atom_site_aniso_U_13
_atom_site_aniso_U_12
S1 0.041(3) 0.041(3) 0.045(3) -0.007(2) -0.012(2) -0.006(2)
S2 0.042(3) 0.036(3) 0.045(3) -0.007(2) -0.006(2) -0.007(2)
S3 0.037(3) 0.037(3) 0.044(3) -0.013(2) 0.006(2) -0.011(2)
S4 0.041(3) 0.034(3) 0.039(3) -0.004(2) -0.005(2) -0.008(2)
S5 0.036(3) 0.051(3) 0.028(3) -0.009(2) -0.002(2) -0.002(2)
S6 0.038(3) 0.041(3) 0.038(3) -0.007(2) 0.003(2) -0.005(2)
S7 0.034(3) 0.048(3) 0.033(3) -0.007(2) 0.003(2) -0.006(2)
S8 0.037(3) 0.051(3) 0.031(3) -0.009(2) 0.006(2) -0.010(2)
O1 0.036(8) 0.027(7) 0.058(9) 0.013(7) -0.017(7) -0.003(6)
O2 0.041(8) 0.051(8) 0.033(8) -0.028(7) 0.010(6) -0.018(7)
O3 0.043(9) 0.080(11) 0.050(10) -0.014(8) 0.005(8) -0.020(8)
O4 0.032(8) 0.057(9) 0.032(7) -0.025(7) -0.006(6) -0.004(6)
C1 0.043(12) 0.050(12) 0.006(8) 0.007(8) -0.004(8) -0.015(9)
C2 0.038(12) 0.064(14) 0.012(9) -0.015(9) 0.007(8) -0.009(10)
C3 0.056(14) 0.033(11) 0.020(10) 0.008(8) 0.003(9) 0.008(9)
C4 0.032(12) 0.026(11) 0.11(2) 0.014(13) 0.005(13) -0.007(9)
C5 0.043(13) 0.019(9) 0.051(13) -0.001(9) 0.013(10) -0.001(8)
C6 0.054(15) 0.042(12) 0.061(15) -0.046(11) 0.015(12) -0.009(11)
C7 0.059(15) 0.044(12) 0.028(11) 0.007(10) -0.008(10) -0.022(11)
C8 0.025(10) 0.031(10) 0.029(10) -0.003(8) 0.003(8) -0.007(8)
C9 0.028(11) 0.046(12) 0.035(11) -0.004(10) -0.002(9) -0.004(9)
C10 0.027(10) 0.037(10) 0.008(8) -0.008(7) 0.003(7) -0.012(8)
C11 0.040(13) 0.020(10) 0.060(14) -0.002(9) 0.002(11) -0.004(9)
C12 0.088(19) 0.045(13) 0.045(14) -0.010(11) -0.020(13) -0.022(12)
C13 0.038(12) 0.037(11) 0.040(12) 0.008(9) 0.014(10) -0.006(9)
C14 0.037(11) 0.037(10) 0.017(9) -0.006(8) 0.001(8) -0.013(8)
C15 0.016(10) 0.049(12) 0.045(12) -0.023(10) 0.012(9) -0.006(9)
C16 0.037(13) 0.047(14) 0.12(2) -0.028(15) 0.002(14) -0.014(11)
C17 0.030(10) 0.014(8) 0.020(9) 0.013(7) -0.006(7) -0.009(7)
C18 0.022(10) 0.047(12) 0.040(12) -0.011(10) 0.005(9) -0.008(9)
C19 0.042(13) 0.024(10) 0.042(12) 0.008(9) 0.014(10) -0.008(9)
C20 0.053(14) 0.038(12) 0.046(13) 0.005(10) 0.006(11) -0.008(10)
C21 0.035(12) 0.036(11) 0.044(13) -0.010(10) -0.013(10) -0.002(9)
C22 0.053(16) 0.071(17) 0.075(18) -0.043(14) 0.035(14) -0.005(13)
C23 0.056(14) 0.019(9) 0.043(12) -0.006(9) 0.001(10) -0.002(9)
C24 0.031(10) 0.010(8) 0.031(10) 0.011(8) -0.002(8) 0.001(7)
O1E 0.107(17) 0.057(11) 0.116(17) 0.045(12) 0.029(14) 0.042(11)
C1E 0.15(4) 0.18(4) 0.14(3) -0.14(3) -0.06(3) 0.10(3)

loop_
_atom_type_symbol
_atom_type_description
_atom_type_scat_dispersion_real
_atom_type_scat_dispersion_imag
_atom_type_scat_source
C C 0.0033 0.0016 'International Tables Vol C Tables 4.2.6.8 and 6.1.1.4'
H H 0.0000 0.0000 'International Tables Vol C Tables 4.2.6.8 and 6.1.1.4'
O O 0.0106 0.0060 'International Tables Vol C Tables 4.2.6.8 and 6.1.1.4'
S S 0.1246 0.1234 'International Tables Vol C Tables 4.2.6.8 and 6.1.1.4'

loop_
_geom_angle_atom_site_label_1
_geom_angle_atom_site_label_2
_geom_angle_atom_site_label_3
_geom_angle
_geom_angle_site_symmetry_3
C3 S1 C2 96.0(9) .
C8 S2 C2 95.4(9) .
C1 S3 C9 95.1(9) .
C1 S4 C10 94.3(8) .
C18 S5 C19 94.7(9) .
C18 S6 C24 96.9(9) .
C17 S7 C13 94.6(9) .
C17 S8 C14 96.3(8) .
C15 O2 C16 115.1(15) .
C11 O4 C12 118.5(16) .
C2 C1 S3 122.0(15) .
C2 C1 S4 121.3(14) .
S3 C1 S4 114.4(11) .
C1 C2 S1 125.1(14) .
C1 C2 S2 120.9(15) .
S1 C2 S2 114.0(11) .
C4 C3 C8 116(2) .
C4 C3 S1 124.9(19) .
C8 C3 S1 119.1(14) .
C3 C4 C5 120(2) .
C6 C5 C4 118.7(18) .
C5 C6 C7 125.5(19) .
C6 C7 C8 116.7(19) .
C3 C8 C7 123.0(17) .
C3 C8 S2 114.5(13) .
C7 C8 S2 122.5(15) .
C10 C9 C13 91.9(14) .
C10 C9 S3 112.3(12) .
C13 C9 S3 119.5(14) .
C9 C10 C11 115.0(15) .
C9 C10 C14 89.0(13) .
C11 C10 C14 112.3(13) .
C9 C10 S4 114.4(12) .
C11 C10 S4 105.8(11) .
C14 C10 S4 120.1(11) .
O3 C11 O4 127(2) .
O3 C11 C10 122.5(19) .
O4 C11 C10 110.8(16) .
C9 C13 C14 90.3(14) .
C9 C13 S7 122.2(14) .
C14 C13 S7 111.7(12) .
C13 C14 C15 117.5(15) .
C13 C14 C10 88.5(13) .
C15 C14 C10 112.9(13) .
C13 C14 S8 112.3(12) .
C15 C14 S8 108.1(12) .
C10 C14 S8 116.8(12) .
O1 C15 O2 127.1(18) .
O1 C15 C14 119.1(17) .
O2 C15 C14 113.3(15) .
C18 C17 S7 123.7(13) .
C18 C17 S8 124.1(13) .
S7 C17 S8 112.2(9) .
C17 C18 S5 120.5(14) .
C17 C18 S6 124.6(13) .
S5 C18 S6 114.6(10) .
C24 C19 C20 119.2(19) .
C24 C19 S5 119.5(14) .
C20 C19 S5 121.3(17) .
C21 C20 C19 117(2) .
C22 C21 C20 124(2) .
C21 C22 C23 118(2) .
C24 C23 C22 121(2) .
C23 C24 C19 120.5(17) .
C23 C24 S6 125.5(15) .
C19 C24 S6 113.5(14) .
C2E C1E C2E 92(3) 2_576
O1E C2E C1E 156(4) .
O1E C2E C1E 68(3) 2_576
C1E C2E C1E 88(3) 2_576

loop_
_geom_bond_atom_site_label_1
_geom_bond_atom_site_label_2
_geom_bond_distance
_geom_bond_site_symmetry_2
S1 C3 1.73(2) .
S1 C2 1.75(2) .
S2 C8 1.779(17) .
S2 C2 1.804(19) .
S3 C1 1.742(19) .
S3 C9 1.807(19) .
S4 C1 1.766(18) .
S4 C10 1.771(17) .
S5 C18 1.754(18) .
S5 C19 1.76(2) .
S6 C18 1.759(19) .
S6 C24 1.776(17) .
S7 C17 1.761(17) .
S7 C13 1.81(2) .
S8 C17 1.768(17) .
S8 C14 1.806(18) .
O1 C15 1.21(2) .
O2 C15 1.26(2) .
O2 C16 1.42(2) .
O3 C11 1.27(2) .
O4 C11 1.30(2) .
O4 C12 1.46(2) .
C1 C2 1.34(3) .
C3 C4 1.39(3) .
C3 C8 1.40(3) .
C4 C5 1.44(3) .
C5 C6 1.28(3) .
C6 C7 1.34(3) .
C7 C8 1.39(3) .
C9 C10 1.53(2) .
C9 C13 1.54(3) .
C10 C11 1.55(2) .
C10 C14 1.60(2) .
C13 C14 1.56(3) .
C14 C15 1.58(2) .
C17 C18 1.33(2) .
C19 C24 1.38(3) .
C19 C20 1.42(3) .
C20 C21 1.36(3) .
C21 C22 1.31(3) .
C22 C23 1.43(3) .
C23 C24 1.30(2) .
O1E C2E 1.72(6) .
C1E C2E 1.63(6) .
C1E C2E 1.93(5) 2_576
C2E C1E 1.93(5) 2_576
